data_4315023
loop_
_publ_author_name
'Koichiro Takao'
'Masaru Kato'
'Shinobu Takao'
'Akira Nagasawa'
'Gert Bernhard'
'Christoph Hennig'
'Yasuhisa Ikeda'

_publ_section_title
;
 Molecular Structure and Electrochemical Behavior of Uranyl(VI) Complex
 with Pentadentate Schiff Base Ligand: Prevention of Uranyl(V)
 Cation-Cation Interaction by Fully Chelating Equatorial Coordination
 Sites
;
_journal_name_full 'Inorganic Chemistry'
_journal_page_first 2349
_journal_page_last 2359
_journal_paper_doi 10.1021/ic902225f
_journal_volume 49
_journal_year 2010
_chemical_formula_moiety 'C18 H19 N3 O4 U '
_chemical_formula_sum 'C18 H19 N3 O4 U'
_chemical_formula_weight 579.39
_chemical_name_systematic
; 
 ? 
;
_space_group_IT_number 62
_symmetry_cell_setting orthorhombic
_symmetry_Int_Tables_number 62
_symmetry_space_group_name_Hall '-P 2ac 2n'
_symmetry_space_group_name_H-M 'P n m a'
_atom_sites_solution_hydrogens geom
_atom_sites_solution_primary direct
_atom_sites_solution_secondary difmap
_audit_creation_method SHELXL-97
_cell_angle_alpha 90.00
_cell_angle_beta 90.00
_cell_angle_gamma 90.00
_cell_formula_units_Z 4
_cell_length_a 10.464(3)
_cell_length_b 21.617(6)
_cell_length_c 7.976(2)
_cell_measurement_reflns_used 17597
_cell_measurement_temperature 173(2)
_cell_measurement_theta_max 27.4
_cell_measurement_theta_min 3.2
_cell_volume 1804.2(9)
_computing_cell_refinement PROCESS-AUTO
_computing_data_collection PROCESS-AUTO
_computing_data_reduction CrystalStructure
_computing_publication_material 'CrystalStructure 3.8'
_computing_structure_refinement 'SHELXL-97 (Sheldrick, 1997)'
_computing_structure_solution SIR92
_diffrn_ambient_temperature 173(2)
_diffrn_detector_area_resol_mean 10.00
_diffrn_measured_fraction_theta_full 0.999
_diffrn_measured_fraction_theta_max 0.999
_diffrn_measurement_device_type 'Rigaku RAXIS-RAPID'
_diffrn_measurement_method \w
_diffrn_radiation_monochromator graphite
_diffrn_radiation_source 'fine-focus sealed tube'
_diffrn_radiation_type MoK\a
_diffrn_radiation_wavelength 0.71075
_diffrn_reflns_av_R_equivalents 0.0613
_diffrn_reflns_av_sigmaI/netI 0.0270
_diffrn_reflns_limit_h_max 13
_diffrn_reflns_limit_h_min -13
_diffrn_reflns_limit_k_max 27
_diffrn_reflns_limit_k_min -27
_diffrn_reflns_limit_l_max 10
_diffrn_reflns_limit_l_min -10
_diffrn_reflns_number 15821
_diffrn_reflns_theta_full 27.42
_diffrn_reflns_theta_max 27.42
_diffrn_reflns_theta_min 3.21
_exptl_absorpt_coefficient_mu 9.024
_exptl_absorpt_correction_T_max 0.3262
_exptl_absorpt_correction_T_min 0.1603
_exptl_absorpt_correction_type numerical
_exptl_absorpt_process_details
;
    Higashi, T. (1999). Program for Absorption Correction.
    Rigaku Corporation, Tokyo, Japan.
;
_exptl_crystal_colour orange
_exptl_crystal_density_diffrn 2.133
_exptl_crystal_density_method 'not measured'
_exptl_crystal_description block
_exptl_crystal_F_000 1088
_exptl_crystal_size_max 0.32
_exptl_crystal_size_mid 0.21
_exptl_crystal_size_min 0.16
_refine_diff_density_max 2.570
_refine_diff_density_min -1.560
_refine_diff_density_rms 0.153
_refine_ls_extinction_method none
_refine_ls_goodness_of_fit_ref 1.136
_refine_ls_hydrogen_treatment constr
_refine_ls_matrix_type full
_refine_ls_number_parameters 125
_refine_ls_number_reflns 2104
_refine_ls_number_restraints 0
_refine_ls_restrained_S_all 1.136
_refine_ls_R_factor_all 0.0368
_refine_ls_R_factor_gt 0.0333
_refine_ls_shift/su_max 0.000
_refine_ls_shift/su_mean 0.000
_refine_ls_structure_factor_coef Fsqd
_refine_ls_weighting_details 'calc w=1/[\s^2^(Fo^2^)+(0.0148P)^2^+15.6430P] where P=(Fo^2^+2Fc^2^)/3'
_refine_ls_weighting_scheme calc
_refine_ls_wR_factor_gt 0.0769
_refine_ls_wR_factor_ref 0.0780
_reflns_number_gt 1948
_reflns_number_total 2104
_reflns_threshold_expression >2sigma(I)
_cod_data_source_file ic902225f_si_002_2.cif
_cod_data_source_block 1b
_cod_database_code 4315023

loop_
_symmetry_equiv_pos_as_xyz
'x, y, z'
'-x+1/2, y+1/2, z+1/2'
'x, -y+1/2, z'
'-x+1/2, -y, z+1/2'
'-x, -y, -z'
'x-1/2, -y-1/2, -z-1/2'
'-x, y-1/2, -z'
'x-1/2, y, -z-1/2'

loop_
_atom_site_label
_atom_site_type_symbol
_atom_site_fract_x
_atom_site_fract_y
_atom_site_fract_z
_atom_site_U_iso_or_equiv
_atom_site_adp_type
_atom_site_occupancy
_atom_site_symmetry_multiplicity
_atom_site_calc_flag
_atom_site_refinement_flags
_atom_site_disorder_assembly
_atom_site_disorder_group
U1 U 0.46623(3) 0.2500 0.43242(4) 0.02824(10) Uani 1 2 d S . .
O1 O 0.4447(6) 0.2500 0.6546(8) 0.0369(15) Uani 1 2 d S . .
O2 O 0.4997(6) 0.2500 0.2126(8) 0.0396(15) Uani 1 2 d S . .
O3 O 0.3140(4) 0.1784(2) 0.3883(6) 0.0357(10) Uani 1 1 d . . .
N1 N 0.5588(5) 0.1416(3) 0.4846(7) 0.0347(12) Uani 1 1 d . . .
N2 N 0.7077(7) 0.2500 0.4856(9) 0.0323(16) Uani 1 2 d S . .
H2 H 0.7461 0.2500 0.3804 0.039 Uiso 1 2 calc SR . .
C1 C 0.2725(6) 0.1298(3) 0.4694(8) 0.0339(14) Uani 1 1 d . . .
C2 C 0.1400(6) 0.1177(3) 0.4787(9) 0.0392(15) Uani 1 1 d . . .
H2A H 0.0812 0.1456 0.4286 0.047 Uiso 1 1 calc R . .
C3 C 0.0953(7) 0.0656(3) 0.5599(9) 0.0444(16) Uani 1 1 d . . .
H3 H 0.0058 0.0584 0.5659 0.053 Uiso 1 1 calc R . .
C4 C 0.1796(7) 0.0236(3) 0.6330(9) 0.0433(16) Uani 1 1 d . . .
H4 H 0.1480 -0.0123 0.6878 0.052 Uiso 1 1 calc R . .
C5 C 0.3085(7) 0.0346(3) 0.6251(8) 0.0390(15) Uani 1 1 d . . .
H5 H 0.3657 0.0058 0.6745 0.047 Uiso 1 1 calc R . .
C6 C 0.3581(6) 0.0876(3) 0.5456(8) 0.0343(14) Uani 1 1 d . . .
C7 C 0.4956(6) 0.0941(3) 0.5368(8) 0.0343(14) Uani 1 1 d . . .
H7 H 0.5447 0.0597 0.5733 0.041 Uiso 1 1 calc R . .
C8 C 0.6986(6) 0.1372(3) 0.4867(9) 0.0377(15) Uani 1 1 d . . .
H8A H 0.7313 0.1344 0.3705 0.045 Uiso 1 1 calc R . .
H8B H 0.7250 0.0995 0.5478 0.045 Uiso 1 1 calc R . .
C9 C 0.7535(6) 0.1935(3) 0.5714(9) 0.0373(14) Uani 1 1 d . . .
H9A H 0.7269 0.1943 0.6905 0.045 Uiso 1 1 calc R . .
H9B H 0.8480 0.1919 0.5674 0.045 Uiso 1 1 calc R . .

loop_
_atom_site_aniso_label
_atom_site_aniso_U_11
_atom_site_aniso_U_22
_atom_site_aniso_U_33
_atom_site_aniso_U_23
_atom_site_aniso_U_13
_atom_site_aniso_U_12
U1 0.02773(16) 0.03083(17) 0.02616(16) 0.000 -0.00087(14) 0.000
O1 0.034(3) 0.043(4) 0.034(3) 0.000 0.008(3) 0.000
O2 0.038(3) 0.046(4) 0.035(3) 0.000 0.004(3) 0.000
O3 0.032(2) 0.033(2) 0.041(3) 0.005(2) -0.0057(19) -0.0056(19)
N1 0.029(3) 0.043(3) 0.032(3) -0.004(2) -0.001(2) 0.004(2)
N2 0.029(3) 0.045(5) 0.023(3) 0.000 0.008(3) 0.000
C1 0.039(3) 0.030(3) 0.032(3) -0.007(3) -0.001(3) -0.001(3)
C2 0.038(3) 0.041(4) 0.039(3) -0.004(3) -0.005(3) 0.001(3)
C3 0.043(4) 0.045(4) 0.045(4) -0.006(3) 0.005(3) -0.011(3)
C4 0.051(4) 0.039(4) 0.040(4) -0.001(3) 0.009(3) -0.007(3)
C5 0.050(4) 0.034(3) 0.033(3) -0.001(3) 0.000(3) 0.001(3)
C6 0.038(3) 0.033(3) 0.032(3) -0.005(3) 0.001(3) 0.000(3)
C7 0.041(3) 0.032(3) 0.030(3) -0.002(3) -0.002(3) 0.008(3)
C8 0.030(3) 0.041(4) 0.041(4) 0.002(3) 0.000(3) 0.004(3)
C9 0.032(3) 0.040(4) 0.040(3) 0.002(3) -0.009(3) 0.003(3)

loop_
_atom_type_symbol
_atom_type_description
_atom_type_scat_dispersion_real
_atom_type_scat_dispersion_imag
_atom_type_scat_source
C C 0.0033 0.0016 'International Tables Vol C Tables 4.2.6.8 and 6.1.1.4'
H H 0.0000 0.0000 'International Tables Vol C Tables 4.2.6.8 and 6.1.1.4'
N N 0.0061 0.0033 'International Tables Vol C Tables 4.2.6.8 and 6.1.1.4'
O O 0.0106 0.0060 'International Tables Vol C Tables 4.2.6.8 and 6.1.1.4'
U U -9.6767 9.6646 'International Tables Vol C Tables 4.2.6.8 and 6.1.1.4'

loop_
_geom_angle_atom_site_label_1
_geom_angle_atom_site_label_2
_geom_angle_atom_site_label_3
_geom_angle
_geom_angle_site_symmetry_1
_geom_angle_site_symmetry_3
_geom_angle_publ_flag
O1 U1 O2 175.9(3) . . y
O1 U1 O3 93.78(18) . . ?
O2 U1 O3 89.17(19) . . ?
O1 U1 O3 93.78(18) . 3 ?
O2 U1 O3 89.17(19) . 3 ?
O3 U1 O3 87.0(2) . 3 y
O1 U1 N2 87.7(3) . . ?
O2 U1 N2 88.2(3) . . ?
O3 U1 N2 136.42(11) . . ?
O3 U1 N2 136.42(11) 3 . ?
O1 U1 N1 83.51(14) . 3 ?
O2 U1 N1 94.87(14) . 3 ?
O3 U1 N1 156.95(16) . 3 ?
O3 U1 N1 70.41(16) 3 3 ?
N2 U1 N1 66.50(12) . 3 ?
O1 U1 N1 83.51(14) . . ?
O2 U1 N1 94.87(14) . . ?
O3 U1 N1 70.41(16) . . y
O3 U1 N1 156.95(16) 3 . ?
N2 U1 N1 66.50(12) . . y
N1 U1 N1 131.5(2) 3 . ?
C1 O3 U1 135.3(4) . . ?
C7 N1 C8 117.1(6) . . ?
C7 N1 U1 125.8(4) . . ?
C8 N1 U1 115.9(4) . . ?
C9 N2 C9 111.2(7) . 3 ?
C9 N2 U1 113.3(4) . . ?
C9 N2 U1 113.3(4) 3 . ?
C9 N2 H2 106.1 . . ?
C9 N2 H2 106.1 3 . ?
U1 N2 H2 106.1 . . ?
O3 C1 C2 120.1(6) . . ?
O3 C1 C6 121.3(6) . . ?
C2 C1 C6 118.6(6) . . ?
C3 C2 C1 120.6(7) . . ?
C3 C2 H2A 119.7 . . ?
C1 C2 H2A 119.7 . . ?
C2 C3 C4 120.9(7) . . ?
C2 C3 H3 119.6 . . ?
C4 C3 H3 119.6 . . ?
C5 C4 C3 119.3(7) . . ?
C5 C4 H4 120.3 . . ?
C3 C4 H4 120.3 . . ?
C4 C5 C6 121.6(7) . . ?
C4 C5 H5 119.2 . . ?
C6 C5 H5 119.2 . . ?
C5 C6 C1 119.0(6) . . ?
C5 C6 C7 117.8(6) . . ?
C1 C6 C7 123.1(6) . . ?
N1 C7 C6 127.0(6) . . ?
N1 C7 H7 116.5 . . ?
C6 C7 H7 116.5 . . ?
N1 C8 C9 109.5(5) . . ?
N1 C8 H8A 109.8 . . ?
C9 C8 H8A 109.8 . . ?
N1 C8 H8B 109.8 . . ?
C9 C8 H8B 109.8 . . ?
H8A C8 H8B 108.2 . . ?
N2 C9 C8 109.6(5) . . ?
N2 C9 H9A 109.8 . . ?
C8 C9 H9A 109.8 . . ?
N2 C9 H9B 109.8 . . ?
C8 C9 H9B 109.8 . . ?
H9A C9 H9B 108.2 . . ?

loop_
_geom_bond_atom_site_label_1
_geom_bond_atom_site_label_2
_geom_bond_distance
_geom_bond_site_symmetry_2
_geom_bond_publ_flag
U1 O1 1.786(6) . y
U1 O2 1.788(7) . y
U1 O3 2.249(4) . y
U1 O3 2.250(4) 3 ?
U1 N2 2.562(7) . y
U1 N1 2.569(6) 3 ?
U1 N1 2.569(6) . y
O3 C1 1.307(8) . ?
N1 C7 1.291(9) . ?
N1 C8 1.466(7) . ?
N2 C9 1.480(8) . ?
N2 C9 1.480(8) 3 ?
N2 H2 0.9300 . ?
C1 C2 1.413(9) . ?
C1 C6 1.416(9) . ?
C2 C3 1.380(10) . ?
C2 H2A 0.9500 . ?
C3 C4 1.395(10) . ?
C3 H3 0.9500 . ?
C4 C5 1.371(10) . ?
C4 H4 0.9500 . ?
C5 C6 1.409(9) . ?
C5 H5 0.9500 . ?
C6 C7 1.448(9) . ?
C7 H7 0.9500 . ?
C8 C9 1.505(9) . ?
C8 H8A 0.9900 . ?
C8 H8B 0.9900 . ?
C9 H9A 0.9900 . ?
C9 H9B 0.9900 . ?

loop_
_geom_hbond_atom_site_label_D
_geom_hbond_atom_site_label_H
_geom_hbond_atom_site_label_A
_geom_hbond_site_symmetry_D
_geom_hbond_site_symmetry_H
_geom_hbond_site_symmetry_A
_geom_hbond_distance_DA
_geom_hbond_distance_DH
_geom_hbond_distance_HA
_geom_hbond_angle_DHA
_geom_hbond_publ_flag
N(2) H(2) O(2) . . 6_666 3.440(9) 0.930 2.756 131.2 y
N(2) H(2) O(3) . . 6_666 3.540(7) 0.930 2.738 144.9 y
N(2) H(2) O(3) . . 8_656 3.540(7) 0.930 2.738 144.9 y

loop_
_geom_torsion_atom_site_label_1
_geom_torsion_atom_site_label_2
_geom_torsion_atom_site_label_3
_geom_torsion_atom_site_label_4
_geom_torsion
_geom_torsion_site_symmetry_1
_geom_torsion_site_symmetry_2
_geom_torsion_site_symmetry_3
_geom_torsion_site_symmetry_4
_geom_torsion_publ_flag
O1 U1 O3 C1 -34.3(6) . . . . ?
O2 U1 O3 C1 142.9(6) . . . . ?
O3 U1 O3 C1 -127.9(5) 3 . . . ?
N2 U1 O3 C1 56.3(7) . . . . ?
N1 U1 O3 C1 -116.6(6) 3 . . . ?
N1 U1 O3 C1 47.4(6) . . . . ?
O1 U1 N1 C7 66.7(5) . . . . ?
O2 U1 N1 C7 -117.0(5) . . . . ?
O3 U1 N1 C7 -29.6(5) . . . . ?
O3 U1 N1 C7 -17.7(8) 3 . . . ?
N2 U1 N1 C7 157.0(6) . . . . ?
N1 U1 N1 C7 142.1(4) 3 . . . ?
O1 U1 N1 C8 -100.5(5) . . . . ?
O2 U1 N1 C8 75.7(5) . . . . ?
O3 U1 N1 C8 163.1(5) . . . . ?
O3 U1 N1 C8 175.1(4) 3 . . . ?
N2 U1 N1 C8 -10.2(4) . . . . ?
N1 U1 N1 C8 -25.2(6) 3 . . . ?
O1 U1 N2 C9 64.0(4) . . . . ?
O2 U1 N2 C9 -116.0(4) . . . . ?
O3 U1 N2 C9 -29.1(6) . . . . ?
O3 U1 N2 C9 157.1(4) 3 . . . ?
N1 U1 N2 C9 147.9(5) 3 . . . ?
N1 U1 N2 C9 -19.9(4) . . . . ?
O1 U1 N2 C9 -64.0(4) . . . 3 ?
O2 U1 N2 C9 116.0(4) . . . 3 ?
O3 U1 N2 C9 -157.1(4) . . . 3 ?
O3 U1 N2 C9 29.1(6) 3 . . 3 ?
N1 U1 N2 C9 19.9(4) 3 . . 3 ?
N1 U1 N2 C9 -147.9(5) . . . 3 ?
U1 O3 C1 C2 138.9(5) . . . . ?
U1 O3 C1 C6 -42.8(9) . . . . ?
O3 C1 C2 C3 178.1(6) . . . . ?
C6 C1 C2 C3 -0.2(10) . . . . ?
C1 C2 C3 C4 -0.6(11) . . . . ?
C2 C3 C4 C5 0.6(11) . . . . ?
C3 C4 C5 C6 0.3(10) . . . . ?
C4 C5 C6 C1 -1.2(10) . . . . ?
C4 C5 C6 C7 -177.3(6) . . . . ?
O3 C1 C6 C5 -177.2(6) . . . . ?
C2 C1 C6 C5 1.1(9) . . . . ?
O3 C1 C6 C7 -1.3(10) . . . . ?
C2 C1 C6 C7 177.0(6) . . . . ?
C8 N1 C7 C6 -179.8(6) . . . . ?
U1 N1 C7 C6 13.1(9) . . . . ?
C5 C6 C7 N1 -172.6(6) . . . . ?
C1 C6 C7 N1 11.4(10) . . . . ?
C7 N1 C8 C9 -130.2(6) . . . . ?
U1 N1 C8 C9 38.2(7) . . . . ?
C9 N2 C9 C8 176.6(4) 3 . . . ?
U1 N2 C9 C8 47.6(6) . . . . ?
N1 C8 C9 N2 -56.2(7) . . . . ?
